data_7715694
loop_
_publ_author_name
'Shee, Uday'
'Sinha, Debopam'
'Mondal, Sandip'
'Rajak, Kajal Krishna'

_publ_section_title
;
 Electrochemical water oxidation reaction by dinuclear Re(V) oxo complexes
 with a 1,4-benzoquinone core <i>via</i> the redox induced electron
 transfer (RIET) process.
;
_journal_issue 19
_journal_name_full 'Dalton transactions (Cambridge, England : 2003)'
_journal_page_first 8254
_journal_page_last 8263
_journal_paper_doi 10.1039/d4dt00057a
_journal_volume 53
_journal_year 2024
_chemical_formula_moiety 'C6 H2 Cl6 O6 Re2, 2(C16 H36 N)'
_chemical_formula_sum 'C38 H74 Cl6 N2 O6 Re2'
_chemical_formula_weight 1240.11
_space_group_crystal_system monoclinic
_space_group_IT_number 14
_space_group_name_Hall '-P 2yn'
_space_group_name_H-M_alt 'P 1 21/n 1'
_symmetry_Int_Tables_number 14
_audit_creation_date 2022-06-22
_audit_creation_method
;
Olex2 1.5
(compiled 2022.04.07 svn.rca3783a0 for OlexSys, GUI svn.r6498)
;
_audit_update_record
;
2024-03-11 deposited with the CCDC.	2024-04-05 downloaded from the CCDC.
;
_cell_angle_alpha 90
_cell_angle_beta 91.283(18)
_cell_angle_gamma 90
_cell_formula_units_Z 2
_cell_length_a 10.488(3)
_cell_length_b 13.127(13)
_cell_length_c 17.843(6)
_cell_measurement_reflns_used 9932
_cell_measurement_temperature 296(2)
_cell_measurement_theta_max 27.14
_cell_measurement_theta_min 2.28
_cell_volume 2456(3)
_computing_cell_refinement 'SAINT V8.38A (?, 2016)'
_computing_data_collection 'Bruker SMART'
_computing_data_reduction 'SAINT V8.38A (?, 2016)'
_computing_molecular_graphics 'Olex2 1.5 (Dolomanov et al., 2009)'
_computing_publication_material 'Olex2 1.5 (Dolomanov et al., 2009)'
_computing_structure_refinement 'olex2.refine 1.5 (Bourhis et al., 2015)'
_computing_structure_solution 'SHELXT 2014/5 (Sheldrick, 2014)'
_diffrn_ambient_temperature 296.15
_diffrn_detector_area_resol_mean 7.9
_diffrn_detector_type 'CCD area detector'
_diffrn_measured_fraction_theta_full 0.9917
_diffrn_measured_fraction_theta_max 0.9917
_diffrn_measurement_device 'three-circle diffractometer'
_diffrn_measurement_device_type 'Bruker SMART APEX2 area detector'
_diffrn_measurement_method '\w and \f scans'
_diffrn_radiation_type 'Mo K\a'
_diffrn_radiation_wavelength 0.71073
_diffrn_reflns_av_R_equivalents 0.0393
_diffrn_reflns_av_unetI/netI 0.0253
_diffrn_reflns_Laue_measured_fraction_full 0.9917
_diffrn_reflns_Laue_measured_fraction_max 0.9917
_diffrn_reflns_limit_h_max 13
_diffrn_reflns_limit_h_min -13
_diffrn_reflns_limit_k_max 16
_diffrn_reflns_limit_k_min -16
_diffrn_reflns_limit_l_max 22
_diffrn_reflns_limit_l_min -22
_diffrn_reflns_number 46401
_diffrn_reflns_point_group_measured_fraction_full 0.9917
_diffrn_reflns_point_group_measured_fraction_max 0.9917
_diffrn_reflns_theta_full 25.2417
_diffrn_reflns_theta_max 27.13
_diffrn_reflns_theta_min 1.93
_exptl_absorpt_coefficient_mu 5.292
_exptl_absorpt_correction_T_max 0.7455
_exptl_absorpt_correction_T_min 0.4856
_exptl_absorpt_correction_type empirical
_exptl_crystal_colour blue
_exptl_crystal_colour_primary blue
_exptl_crystal_density_diffrn 1.677
_exptl_crystal_description NERod
_exptl_crystal_F_000 1232.116
_exptl_crystal_size_max 0.3
_exptl_crystal_size_mid 0.3
_exptl_crystal_size_min 0.2
_refine_diff_density_max 3.7398
_refine_diff_density_min -1.7419
_refine_diff_density_rms 0.2101
_refine_ls_d_res_high 0.7792
_refine_ls_d_res_low 10.5731
_refine_ls_goodness_of_fit_ref 1.0781
_refine_ls_hydrogen_treatment constr
_refine_ls_matrix_type full
_refine_ls_number_constraints 54
_refine_ls_number_parameters 248
_refine_ls_number_reflns 5399
_refine_ls_number_restraints 0
_refine_ls_restrained_S_all 1.0781
_refine_ls_R_factor_all 0.0426
_refine_ls_R_factor_gt 0.0335
_refine_ls_shift/su_max 0.0009
_refine_ls_shift/su_mean 0.0001
_refine_ls_structure_factor_coef Fsqd
_refine_ls_weighting_details 'w=1/[\s^2^(Fo^2^)+(0.0123P)^2^+22.3180P] where P=(Fo^2^+2Fc^2^)/3'
_refine_ls_weighting_scheme calc
_refine_ls_wR_factor_gt 0.0718
_refine_ls_wR_factor_ref 0.0767
_reflns_Friedel_coverage 0.0
_reflns_limit_h_max 11
_reflns_limit_h_min -13
_reflns_limit_k_max 16
_reflns_limit_k_min 0
_reflns_limit_l_max 22
_reflns_limit_l_min -10
_reflns_number_gt 4692
_reflns_number_total 5399
_reflns_threshold_expression I>=2u(I)
_cod_data_source_file d4dt00057a2.cif
_cod_data_source_block KR1_0m_a
_cod_depositor_comments 'Adding full bibliography for 7715694.cif.'
_cod_original_sg_symbol_H-M 'P 21/n'
_cod_database_code 7715694
_olex2_refinement_description
;
1. Fixed Uiso
 At 1.2 times of:
  All C(H) groups, All C(H,H) groups
 At 1.5 times of:
  All C(H,H,H) groups
2.a Secondary CH2 refined with riding coordinates:
 C14(H14a,H14b), C13(H13a,H13b), C1(H1a,H1b), C5(H5a,H5b), C9(H9a,H9b), C2(H2a,
 H2b), C10(H10a,H10b), C6(H6a,H6b), C3(H3a,H3b), C7(H7a,H7b), C15(H15a,H15b),
 C11(H11a,H11b)
2.b Aromatic/amide H refined with riding coordinates:
 C20(H20)
2.c Idealised Me refined as rotating group:
 C4(H4a,H4b,H4c), C8(H8a,H8b,H8c), C16(H16a,H16b,H16c), C12(H12a,H12b,H12c)
;
_olex2_submission_special_instructions 'No special instructions were received'

loop_
_space_group_symop_id
_space_group_symop_operation_xyz
1 x,y,z
2 -x+1/2,y+1/2,-z+1/2
3 -x,-y,-z
4 x-1/2,-y-1/2,z-1/2

loop_
_atom_site_label
_atom_site_type_symbol
_atom_site_fract_x
_atom_site_fract_y
_atom_site_fract_z
_atom_site_U_iso_or_equiv
_atom_site_adp_type
_atom_site_occupancy
_atom_site_refinement_flags_posn
Re1 Re 0.754240(19) 0.298469(15) 0.084082(12) 0.01933(7) Uani 1.000000 .
Cl1 Cl 0.85359(13) 0.16467(10) 0.02591(7) 0.0251(3) Uani 1.000000 .
Cl3 Cl 0.57885(13) 0.18920(11) 0.10576(8) 0.0308(3) Uani 1.000000 .
Cl2 Cl 0.90298(14) 0.41119(11) 0.03328(9) 0.0320(3) Uani 1.000000 .
O4 O 0.3506(4) 0.6645(3) 0.01401(19) 0.0210(8) Uani 1.000000 .
O2 O 0.6428(3) 0.4225(3) 0.1114(2) 0.0209(8) Uani 1.000000 .
N1 N 0.7222(4) 0.3168(3) 0.3951(2) 0.0164(8) Uani 1.000000 .
O5 O 0.8145(4) 0.2970(3) 0.1723(2) 0.0330(9) Uani 1.000000 .
C21 C 0.5710(5) 0.4639(3) 0.0615(3) 0.0152(9) Uani 1.000000 .
C19 C 0.4239(5) 0.5861(3) 0.0134(3) 0.0159(9) Uani 1.000000 .
C14 C 0.9496(5) 0.3933(4) 0.4032(3) 0.0249(11) Uani 1.000000 .
H14a H 0.9135(5) 0.4585(4) 0.3885(3) 0.0299(14) Uiso 1.000000 R
H14b H 0.9576(5) 0.3917(4) 0.4575(3) 0.0299(14) Uiso 1.000000 R
C13 C 0.8630(5) 0.3080(4) 0.3763(3) 0.0196(10) Uani 1.000000 .
H13a H 0.8953(5) 0.2446(4) 0.3972(3) 0.0235(12) Uiso 1.000000 R
H13b H 0.8692(5) 0.3032(4) 0.3222(3) 0.0235(12) Uiso 1.000000 R
C1 C 0.6682(5) 0.4197(4) 0.3710(3) 0.0190(10) Uani 1.000000 .
H1a H 0.5788(5) 0.4220(4) 0.3838(3) 0.0228(12) Uiso 1.000000 R
H1b H 0.7117(5) 0.4725(4) 0.3998(3) 0.0228(12) Uiso 1.000000 R
C20 C 0.4940(5) 0.5487(4) 0.0738(3) 0.0178(10) Uani 1.000000 .
H20 H 0.4901(5) 0.5789(4) 0.1208(3) 0.0213(12) Uiso 1.000000 R
C5 C 0.6551(5) 0.2302(4) 0.3527(3) 0.0207(11) Uani 1.000000 .
H5a H 0.6791(5) 0.2338(4) 0.3006(3) 0.0249(13) Uiso 1.000000 R
H5b H 0.6871(5) 0.1661(4) 0.3726(3) 0.0249(13) Uiso 1.000000 R
C9 C 0.7017(5) 0.3108(4) 0.4785(3) 0.0207(10) Uani 1.000000 .
H9a H 0.7453(5) 0.3681(4) 0.5019(3) 0.0248(12) Uiso 1.000000 R
H9b H 0.6113(5) 0.3195(4) 0.4869(3) 0.0248(12) Uiso 1.000000 R
C2 C 0.6793(5) 0.4444(4) 0.2884(3) 0.0212(11) Uani 1.000000 .
H2a H 0.7668(5) 0.4346(4) 0.2734(3) 0.0254(13) Uiso 1.000000 R
H2b H 0.6256(5) 0.3983(4) 0.2592(3) 0.0254(13) Uiso 1.000000 R
C10 C 0.7451(5) 0.2146(4) 0.5190(3) 0.0243(11) Uani 1.000000 .
H10a H 0.7026(5) 0.1557(4) 0.4971(3) 0.0292(13) Uiso 1.000000 R
H10b H 0.8363(5) 0.2058(4) 0.5141(3) 0.0292(13) Uiso 1.000000 R
C6 C 0.5103(5) 0.2283(4) 0.3554(3) 0.0234(11) Uani 1.000000 .
H6a H 0.4838(5) 0.2264(4) 0.4071(3) 0.0281(13) Uiso 1.000000 R
H6b H 0.4756(5) 0.2894(4) 0.3322(3) 0.0281(13) Uiso 1.000000 R
C3 C 0.6389(5) 0.5541(4) 0.2728(3) 0.0217(11) Uani 1.000000 .
H3a H 0.6905(5) 0.5991(4) 0.3041(3) 0.0261(13) Uiso 1.000000 R
H3b H 0.6566(5) 0.5701(4) 0.2209(3) 0.0261(13) Uiso 1.000000 R
C7 C 0.4601(5) 0.1346(4) 0.3139(3) 0.0270(12) Uani 1.000000 .
H7a H 0.4966(5) 0.1320(4) 0.2644(3) 0.0324(14) Uiso 1.000000 R
H7b H 0.4865(5) 0.0738(4) 0.3409(3) 0.0324(14) Uiso 1.000000 R
C15 C 1.0811(5) 0.3805(5) 0.3689(4) 0.0304(13) Uani 1.000000 .
H15a H 1.1195(5) 0.3179(5) 0.3873(4) 0.0364(15) Uiso 1.000000 R
H15b H 1.0712(5) 0.3750(5) 0.3149(4) 0.0364(15) Uiso 1.000000 R
C11 C 0.7124(5) 0.2237(4) 0.6014(3) 0.0254(12) Uani 1.000000 .
H11a H 0.7546(5) 0.2833(4) 0.6225(3) 0.0305(14) Uiso 1.000000 R
H11b H 0.6211(5) 0.2336(4) 0.6055(3) 0.0305(14) Uiso 1.000000 R
C4 C 0.4986(6) 0.5758(5) 0.2866(3) 0.0325(13) Uani 1.000000 .
H4a H 0.4466(6) 0.528(2) 0.2589(19) 0.049(2) Uiso 1.000000 GR
H4b H 0.4825(11) 0.569(3) 0.3392(5) 0.049(2) Uiso 1.000000 GR
H4c H 0.4783(11) 0.6438(12) 0.271(2) 0.049(2) Uiso 1.000000 GR
C8 C 0.3154(6) 0.1364(5) 0.3061(4) 0.0340(14) Uani 1.000000 .
H8a H 0.2892(6) 0.1953(19) 0.278(2) 0.051(2) Uiso 1.000000 GR
H8b H 0.2866(6) 0.0759(17) 0.281(2) 0.051(2) Uiso 1.000000 GR
H8c H 0.2791(6) 0.139(3) 0.3550(4) 0.051(2) Uiso 1.000000 GR
C16 C 1.1695(6) 0.4692(5) 0.3877(4) 0.0411(16) Uani 1.000000 .
H16a H 1.2510(15) 0.4577(18) 0.366(2) 0.062(2) Uiso 1.000000 GR
H16b H 1.133(2) 0.5312(7) 0.368(2) 0.062(2) Uiso 1.000000 GR
H16c H 1.180(4) 0.475(2) 0.4411(4) 0.062(2) Uiso 1.000000 GR
C12 C 0.7517(8) 0.1310(5) 0.6464(4) 0.0444(18) Uani 1.000000 .
H12a H 0.717(4) 0.0710(6) 0.6232(16) 0.067(3) Uiso 1.000000 GR
H12b H 0.8431(8) 0.126(2) 0.648(2) 0.067(3) Uiso 1.000000 GR
H12c H 0.720(4) 0.1370(19) 0.6964(9) 0.067(3) Uiso 1.000000 GR

loop_
_atom_site_aniso_label
_atom_site_aniso_U_11
_atom_site_aniso_U_22
_atom_site_aniso_U_33
_atom_site_aniso_U_12
_atom_site_aniso_U_13
_atom_site_aniso_U_23
Re1 0.02022(10) 0.01643(10) 0.02124(11) 0.00238(8) -0.00157(7) 0.00213(8)
Cl1 0.0260(7) 0.0228(6) 0.0266(7) 0.0023(5) 0.0050(5) 0.0006(5)
Cl3 0.0255(7) 0.0261(7) 0.0411(8) -0.0007(5) 0.0096(6) 0.0098(6)
Cl2 0.0284(7) 0.0245(7) 0.0432(8) -0.0090(6) 0.0040(6) 0.0031(6)
O4 0.028(2) 0.0170(17) 0.0177(18) 0.0044(15) 0.0007(15) 0.0005(14)
O2 0.0230(19) 0.0185(18) 0.0211(19) 0.0038(14) -0.0032(15) 0.0012(14)
N1 0.016(2) 0.013(2) 0.020(2) -0.0001(15) 0.0010(16) -0.0018(16)
O5 0.056(3) 0.0226(19) 0.0200(19) 0.012(2) 0.0027(18) -0.0005(16)
C21 0.018(2) 0.010(2) 0.018(2) -0.0023(18) 0.0010(18) 0.0012(18)
C19 0.017(2) 0.010(2) 0.021(2) -0.0031(18) 0.0018(19) 0.0004(18)
C14 0.020(3) 0.022(3) 0.033(3) -0.000(2) -0.001(2) -0.001(2)
C13 0.017(2) 0.019(2) 0.024(3) 0.003(2) 0.0069(19) 0.001(2)
C1 0.019(2) 0.014(2) 0.024(3) 0.0036(19) -0.002(2) -0.0037(19)
C20 0.022(2) 0.014(2) 0.017(2) -0.0011(19) 0.0012(19) -0.0028(19)
C5 0.025(3) 0.015(2) 0.023(3) 0.0010(19) 0.001(2) -0.0035(19)
C9 0.020(2) 0.022(3) 0.020(3) 0.002(2) -0.000(2) -0.003(2)
C2 0.023(3) 0.021(3) 0.019(3) 0.003(2) 0.001(2) -0.003(2)
C10 0.029(3) 0.022(3) 0.022(3) 0.003(2) 0.004(2) 0.002(2)
C6 0.023(3) 0.022(3) 0.026(3) -0.002(2) 0.005(2) -0.005(2)
C3 0.026(3) 0.017(2) 0.022(3) -0.000(2) -0.004(2) -0.001(2)
C7 0.032(3) 0.021(3) 0.028(3) -0.006(2) 0.001(2) -0.002(2)
C15 0.021(3) 0.029(3) 0.041(3) -0.002(2) -0.000(2) 0.003(3)
C11 0.028(3) 0.023(3) 0.025(3) 0.002(2) 0.003(2) -0.001(2)
C4 0.032(3) 0.036(3) 0.029(3) 0.012(3) -0.002(2) 0.003(3)
C8 0.032(3) 0.035(3) 0.035(3) -0.010(3) -0.002(3) 0.000(3)
C16 0.023(3) 0.036(4) 0.064(5) -0.004(3) -0.003(3) 0.007(3)
C12 0.073(5) 0.034(3) 0.027(3) 0.014(3) 0.015(3) 0.010(3)

loop_
_atom_type_symbol
_atom_type_scat_dispersion_real
_atom_type_scat_dispersion_imag
_atom_type_scat_Cromer_Mann_a1
_atom_type_scat_Cromer_Mann_a2
_atom_type_scat_Cromer_Mann_a3
_atom_type_scat_Cromer_Mann_a4
_atom_type_scat_Cromer_Mann_b1
_atom_type_scat_Cromer_Mann_b2
_atom_type_scat_Cromer_Mann_b3
_atom_type_scat_Cromer_Mann_b4
_atom_type_scat_Cromer_Mann_c
_atom_type_scat_source
_atom_type_scat_dispersion_source
C 0.00347 0.00161 2.31000 1.02000 1.58860 0.86500 20.84390 10.20750 0.56870 51.65120 0.21560 'International Tables Volume C Table 6.1.1.4 (pp. 500-502)' 'Henke, Gullikson and Davis, At. Data and Nucl. Data Tables, 1993, 54, 2'
Cl 0.14873 0.16029 11.46040 7.19640 6.25560 1.64550 0.01040 1.16620 18.51940 47.77840 -9.55740 'International Tables Volume C Table 6.1.1.4 (pp. 500-502)' 'Henke, Gullikson and Davis, At. Data and Nucl. Data Tables, 1993, 54, 2'
H 0.00000 0.00000 0.49300 0.32291 0.14019 0.04081 10.51090 26.12570 3.14236 57.79970 0.00304 'International Tables Volume C Table 6.1.1.4 (pp. 500-502)' 'Henke, Gullikson and Davis, At. Data and Nucl. Data Tables, 1993, 54, 2'
N 0.00653 0.00323 12.21260 3.13220 2.01250 1.16630 0.00570 9.89330 28.99750 0.58260 -11.52900 'International Tables Volume C Table 6.1.1.4 (pp. 500-502)' 'Henke, Gullikson and Davis, At. Data and Nucl. Data Tables, 1993, 54, 2'
O 0.01158 0.00611 3.04850 2.28680 1.54630 0.86700 13.27710 5.70110 0.32390 32.90890 0.25080 'International Tables Volume C Table 6.1.1.4 (pp. 500-502)' 'Henke, Gullikson and Davis, At. Data and Nucl. Data Tables, 1993, 54, 2'
Re -0.86767 7.12843 28.76210 15.71890 14.55640 5.44174 1.67191 9.09227 0.35050 52.08610 10.47200 'International Tables Volume C Table 6.1.1.4 (pp. 500-502)' 'Henke, Gullikson and Davis, At. Data and Nucl. Data Tables, 1993, 54, 2'

loop_
_geom_angle_atom_site_label_1
_geom_angle_atom_site_label_2
_geom_angle_atom_site_label_3
_geom_angle
_geom_angle_site_symmetry_1
_geom_angle_site_symmetry_3
_geom_angle_publ_flag
Cl3 Re1 Cl1 88.43(5) . . ?
Cl2 Re1 Cl1 89.74(5) . . ?
Cl2 Re1 Cl3 165.74(5) . . ?
O4 Re1 Cl1 91.99(10) 3_665 . ?
O4 Re1 Cl3 83.26(11) 3_665 . ?
O4 Re1 Cl2 82.67(11) 3_665 . ?
O2 Re1 Cl1 166.11(10) . . ?
O2 Re1 Cl3 89.61(11) . . ?
O2 Re1 Cl2 88.78(11) . . ?
O2 Re1 O4 74.12(13) . 3_665 ?
O5 Re1 Cl1 104.40(14) . . ?
O5 Re1 Cl3 96.73(16) . . ?
O5 Re1 Cl2 97.43(16) . . ?
O5 Re1 O4 163.61(16) . 3_665 ?
O5 Re1 O2 89.48(16) . . ?
C19 O4 Re1 118.7(3) . 3_665 ?
C21 O2 Re1 119.9(3) . . ?
C1 N1 C13 111.1(4) . . ?
C5 N1 C13 105.8(4) . . ?
C5 N1 C1 110.9(4) . . ?
C9 N1 C13 111.9(4) . . ?
C9 N1 C1 105.3(4) . . ?
C9 N1 C5 112.1(4) . . ?
C19 C21 O2 114.0(4) 3_665 . ?
C20 C21 O2 124.4(4) . . ?
C20 C21 C19 121.6(4) . 3_665 ?
C21 C19 O4 113.1(4) 3_665 . ?
C20 C19 O4 125.9(5) . . ?
C20 C19 C21 120.9(4) . 3_665 ?
H14b C14 H14a 108.2 . . ?
C13 C14 H14a 109.8(3) . . ?
C13 C14 H14b 109.8(3) . . ?
C15 C14 H14a 109.8(3) . . ?
C15 C14 H14b 109.8(3) . . ?
C15 C14 C13 109.4(4) . . ?
C14 C13 N1 116.8(4) . . ?
H13a C13 N1 108.1(2) . . ?
H13a C13 C14 108.1(3) . . ?
H13b C13 N1 108.1(2) . . ?
H13b C13 C14 108.1(3) . . ?
H13b C13 H13a 107.3 . . ?
H1a C1 N1 108.5(2) . . ?
H1b C1 N1 108.5(2) . . ?
H1b C1 H1a 107.5 . . ?
C2 C1 N1 115.3(4) . . ?
C2 C1 H1a 108.5(3) . . ?
C2 C1 H1b 108.5(3) . . ?
C19 C20 C21 117.4(4) . . ?
H20 C20 C21 121.3(3) . . ?
H20 C20 C19 121.3(3) . . ?
H5a C5 N1 108.2(3) . . ?
H5b C5 N1 108.2(2) . . ?
H5b C5 H5a 107.3 . . ?
C6 C5 N1 116.5(4) . . ?
C6 C5 H5a 108.2(3) . . ?
C6 C5 H5b 108.2(3) . . ?
H9a C9 N1 107.9(2) . . ?
H9b C9 N1 107.9(2) . . ?
H9b C9 H9a 107.2 . . ?
C10 C9 N1 117.6(4) . . ?
C10 C9 H9a 107.9(3) . . ?
C10 C9 H9b 107.9(3) . . ?
H2a C2 C1 109.5(3) . . ?
H2b C2 C1 109.5(3) . . ?
H2b C2 H2a 108.1 . . ?
C3 C2 C1 110.7(4) . . ?
C3 C2 H2a 109.5(3) . . ?
C3 C2 H2b 109.5(3) . . ?
H10a C10 C9 109.9(3) . . ?
H10b C10 C9 109.9(3) . . ?
H10b C10 H10a 108.3 . . ?
C11 C10 C9 108.8(4) . . ?
C11 C10 H10a 109.9(3) . . ?
C11 C10 H10b 109.9(3) . . ?
H6a C6 C5 109.8(3) . . ?
H6b C6 C5 109.8(3) . . ?
H6b C6 H6a 108.2 . . ?
C7 C6 C5 109.4(4) . . ?
C7 C6 H6a 109.8(3) . . ?
C7 C6 H6b 109.8(3) . . ?
H3a C3 C2 108.7(3) . . ?
H3b C3 C2 108.7(3) . . ?
H3b C3 H3a 107.6 . . ?
C4 C3 C2 114.3(5) . . ?
C4 C3 H3a 108.7(3) . . ?
C4 C3 H3b 108.7(3) . . ?
H7a C7 C6 109.3(3) . . ?
H7b C7 C6 109.3(3) . . ?
H7b C7 H7a 108.0 . . ?
C8 C7 C6 111.4(5) . . ?
C8 C7 H7a 109.3(3) . . ?
C8 C7 H7b 109.3(3) . . ?
H15a C15 C14 109.2(3) . . ?
H15b C15 C14 109.2(3) . . ?
H15b C15 H15a 107.9 . . ?
C16 C15 C14 112.2(5) . . ?
C16 C15 H15a 109.2(3) . . ?
C16 C15 H15b 109.2(4) . . ?
H11a C11 C10 109.1(3) . . ?
H11b C11 C10 109.1(3) . . ?
H11b C11 H11a 107.8 . . ?
C12 C11 C10 112.7(5) . . ?
C12 C11 H11a 109.1(4) . . ?
C12 C11 H11b 109.1(4) . . ?
H4a C4 C3 109.5 . . ?
H4b C4 C3 109.5 . . ?
H4b C4 H4a 109.5 . . ?
H4c C4 C3 109.5 . . ?
H4c C4 H4a 109.5 . . ?
H4c C4 H4b 109.5 . . ?
H8a C8 C7 109.5 . . ?
H8b C8 C7 109.5 . . ?
H8b C8 H8a 109.5 . . ?
H8c C8 C7 109.5 . . ?
H8c C8 H8a 109.5 . . ?
H8c C8 H8b 109.5 . . ?
H16a C16 C15 109.5 . . ?
H16b C16 C15 109.5 . . ?
H16b C16 H16a 109.5 . . ?
H16c C16 C15 109.5 . . ?
H16c C16 H16a 109.5 . . ?
H16c C16 H16b 109.5 . . ?
H12a C12 C11 109.5 . . ?
H12b C12 C11 109.5 . . ?
H12b C12 H12a 109.5 . . ?
H12c C12 C11 109.5 . . ?
H12c C12 H12a 109.5 . . ?
H12c C12 H12b 109.5 . . ?

loop_
_geom_bond_atom_site_label_1
_geom_bond_atom_site_label_2
_geom_bond_distance
_geom_bond_site_symmetry_2
_geom_bond_publ_flag
Re1 Cl1 2.3015(19) . ?
Re1 Cl3 2.3713(16) . ?
Re1 Cl2 2.3469(17) . ?
Re1 O4 2.103(4) 3_665 ?
Re1 O2 2.069(4) . ?
Re1 O5 1.683(4) . ?
O4 C19 1.285(6) . ?
O2 C21 1.275(6) . ?
N1 C13 1.527(6) . ?
N1 C1 1.523(6) . ?
N1 C5 1.528(6) . ?
N1 C9 1.511(6) . ?
C21 C19 1.491(7) 3_665 ?
C21 C20 1.396(7) . ?
C19 C20 1.381(7) . ?
C14 H14a 0.9700 . ?
C14 H14b 0.9700 . ?
C14 C13 1.514(7) . ?
C14 C15 1.530(8) . ?
C13 H13a 0.9700 . ?
C13 H13b 0.9700 . ?
C1 H1a 0.9700 . ?
C1 H1b 0.9700 . ?
C1 C2 1.516(7) . ?
C20 H20 0.9300 . ?
C5 H5a 0.9700 . ?
C5 H5b 0.9700 . ?
C5 C6 1.521(7) . ?
C9 H9a 0.9700 . ?
C9 H9b 0.9700 . ?
C9 C10 1.520(7) . ?
C2 H2a 0.9700 . ?
C2 H2b 0.9700 . ?
C2 C3 1.526(7) . ?
C10 H10a 0.9700 . ?
C10 H10b 0.9700 . ?
C10 C11 1.522(7) . ?
C6 H6a 0.9700 . ?
C6 H6b 0.9700 . ?
C6 C7 1.523(7) . ?
C3 H3a 0.9700 . ?
C3 H3b 0.9700 . ?
C3 C4 1.525(8) . ?
C7 H7a 0.9700 . ?
C7 H7b 0.9700 . ?
C7 C8 1.521(8) . ?
C15 H15a 0.9700 . ?
C15 H15b 0.9700 . ?
C15 C16 1.521(8) . ?
C11 H11a 0.9700 . ?
C11 H11b 0.9700 . ?
C11 C12 1.511(8) . ?
C4 H4a 0.9600 . ?
C4 H4b 0.9600 . ?
C4 H4c 0.9600 . ?
C8 H8a 0.9600 . ?
C8 H8b 0.9600 . ?
C8 H8c 0.9600 . ?
C16 H16a 0.9600 . ?
C16 H16b 0.9600 . ?
C16 H16c 0.9600 . ?
C12 H12a 0.9600 . ?
C12 H12b 0.9600 . ?
C12 H12c 0.9600 . ?

loop_
_geom_torsion_atom_site_label_1
_geom_torsion_atom_site_label_2
_geom_torsion_atom_site_label_3
_geom_torsion_atom_site_label_4
_geom_torsion
_geom_torsion_site_symmetry_1
_geom_torsion_site_symmetry_2
_geom_torsion_site_symmetry_3
_geom_torsion_site_symmetry_4
_geom_torsion_publ_flag
Re1 O4 C19 C21 -3.9(3) . 3_665 3_665 . ?
Re1 O4 C19 C20 -176.7(3) 3_665 . . . ?
Re1 O2 C21 C19 0.8(3) . . . 3_665 ?
Re1 O2 C21 C20 -178.9(3) . . . . ?
O4 C19 C21 O2 -2.0(5) . . 3_665 3_665 ?
O4 C19 C21 C20 178.3(4) . . 3_665 3_665 ?
O4 C19 C20 C21 -178.3(5) . . . . ?
O2 C21 C19 C20 -178.5(4) . . 3_665 3_665 ?
O2 C21 C20 C19 178.5(5) . . . . ?
N1 C13 C14 C15 -171.0(5) . . . . ?
N1 C1 C2 C3 -172.4(4) . . . . ?
N1 C5 C6 C7 -177.1(5) . . . . ?
N1 C9 C10 C11 -178.5(5) . . . . ?
C21 C19 C20 C21 1.1(4) 3_665 . . . ?
C21 C20 C19 C21 1.1(4) . . . 3_665 ?
C1 C2 C3 C4 -65.1(5) . . . . ?
C5 C6 C7 C8 -172.6(5) . . . . ?
C9 C10 C11 C12 179.8(5) . . . . ?
